data_2210441
loop_
_publ_author_name
'Jiao, Yuan-Hong'
'Zhang, Qian'
'Ng, Seik Weng'

_publ_section_title
;
 <i>N</i>-(4-Bromobenzylidene)-2-hydroxyaniline
;
_journal_coeditor_code XU2098
_journal_issue 9
_journal_name_full 'Acta Crystallographica Section E'
_journal_page_first o3614
_journal_page_last o3615
_journal_paper_doi 10.1107/S1600536806029060
_journal_volume 62
_journal_year 2006
_chemical_formula_moiety 'C13 H10 Br N O'
_chemical_formula_sum 'C13 H10 Br N O'
_chemical_formula_weight 276.13
_chemical_name_systematic
;
N-(4-Bromobenzylidene)-2-hydroxyaniline
;
_space_group_IT_number 14
_symmetry_cell_setting monoclinic
_symmetry_space_group_name_Hall '-P 2yn'
_symmetry_space_group_name_H-M 'P 1 21/n 1'
_atom_sites_solution_hydrogens geom
_atom_sites_solution_primary direct
_atom_sites_solution_secondary difmap
_audit_creation_method SHELXL-97
_cell_angle_alpha 90.00
_cell_angle_beta 102.4570(10)
_cell_angle_gamma 90.00
_cell_formula_units_Z 4
_cell_length_a 13.3890(10)
_cell_length_b 5.8745(5)
_cell_length_c 14.9020(10)
_cell_measurement_reflns_used 2244
_cell_measurement_temperature 292(2)
_cell_measurement_theta_max 24.4
_cell_measurement_theta_min 3.0
_cell_volume 1144.50(15)
_computing_cell_refinement 'SAINT (Bruker, 2003)'
_computing_data_collection 'SMART (Bruker, 2003)'
_computing_data_reduction SAINT
_computing_molecular_graphics 'X-SEED (Barbour, 2001)'
_computing_publication_material SHELXL97
_computing_structure_refinement 'SHELXL97 (Sheldrick, 1997)'
_computing_structure_solution 'SHELXS97 (Sheldrick, 1997)'
_diffrn_ambient_temperature 292(2)
_diffrn_measured_fraction_theta_full 0.99
_diffrn_measured_fraction_theta_max 0.99
_diffrn_measurement_device_type 'Bruker APEX CCD area-detector'
_diffrn_measurement_method '\f and \w'
_diffrn_radiation_monochromator graphite
_diffrn_radiation_source 'fine-focus sealed tube'
_diffrn_radiation_type MoK\a
_diffrn_radiation_wavelength 0.71073
_diffrn_reflns_av_R_equivalents 0.029
_diffrn_reflns_av_sigmaI/netI 0.029
_diffrn_reflns_limit_h_max 17
_diffrn_reflns_limit_h_min -17
_diffrn_reflns_limit_k_max 7
_diffrn_reflns_limit_k_min -7
_diffrn_reflns_limit_l_max 19
_diffrn_reflns_limit_l_min -19
_diffrn_reflns_number 10362
_diffrn_reflns_theta_full 27.5
_diffrn_reflns_theta_max 27.5
_diffrn_reflns_theta_min 1.9
_diffrn_standards_decay_% 0
_diffrn_standards_interval_count 0
_diffrn_standards_interval_time 0
_diffrn_standards_number 0
_exptl_absorpt_coefficient_mu 3.568
_exptl_absorpt_correction_T_max 0.752
_exptl_absorpt_correction_T_min 0.442
_exptl_absorpt_correction_type multi-scan
_exptl_absorpt_process_details '(SADABS; Sheldrick, 1996)'
_exptl_crystal_colour Yellow
_exptl_crystal_density_diffrn 1.603
_exptl_crystal_density_method 'not measured'
_exptl_crystal_description Block
_exptl_crystal_F_000 552
_exptl_crystal_size_max 0.20
_exptl_crystal_size_mid 0.10
_exptl_crystal_size_min 0.08
_refine_diff_density_max 0.34
_refine_diff_density_min -0.38
_refine_ls_extinction_method none
_refine_ls_goodness_of_fit_ref 1.02
_refine_ls_hydrogen_treatment mixed
_refine_ls_matrix_type full
_refine_ls_number_parameters 149
_refine_ls_number_reflns 2608
_refine_ls_number_restraints 1
_refine_ls_restrained_S_all 1.02
_refine_ls_R_factor_all 0.066
_refine_ls_R_factor_gt 0.038
_refine_ls_shift/su_max 0.001
_refine_ls_shift/su_mean 0.000
_refine_ls_structure_factor_coef Fsqd
_refine_ls_weighting_details 'calc w=1/[\s^2^(Fo^2^)+(0.0539P)^2^+0.1771P] where P=(Fo^2^+2Fc^2^)/3'
_refine_ls_weighting_scheme calc
_refine_ls_wR_factor_gt 0.096
_refine_ls_wR_factor_ref 0.110
_reflns_number_gt 1677
_reflns_number_total 2608
_reflns_threshold_expression I>2\s(I)
_cod_data_source_file xu2098.cif
_cod_data_source_block I
_cod_depositor_comments
;
The following automatic conversions were performed:
'_symmetry_cell_setting' value 'Monoclinic' changed to 'monoclinic'
according to '/home/saulius/struct/CIF-dictionaries/cif_core.dic'
dictionary named 'cif_core.dic' version 2.4.1 from 2010-06-29.

Automatic conversion script
Id: cif_fix_enum 1527 2010-12-29 10:47:43Z saulius 

The following automatic conversions were performed:

'_symmetry_cell_setting' value 'Monoclinic' changed to 'monoclinic'
according to /home/saulius/struct/CIF-dictionaries/cif_core.dic
dictionary named 'cif_core.dic' version 2.4.1 from 2010-06-29.

Automatic conversion script
Id: cif_fix_values 1715 2011-07-08 13:25:40Z adriana 
;
_cod_original_sg_symbol_H-M 'P 21/n'
_cod_database_code 2210441
_cod_database_fobs_code 2210441

loop_
_symmetry_equiv_pos_as_xyz
'x, y, z'
'-x+1/2, y+1/2, -z+1/2'
'-x, -y, -z'
'x-1/2, -y-1/2, z-1/2'

loop_
_atom_site_type_symbol
_atom_site_label
_atom_site_fract_x
_atom_site_fract_y
_atom_site_fract_z
_atom_site_U_iso_or_equiv
_atom_site_adp_type
_atom_site_calc_flag
_atom_site_refinement_flags
_atom_site_occupancy
Br Br1 0.94568(2) 1.25502(6) 0.38929(3) 0.0863(2) Uani d . 1
O O1 0.3953(2) 0.5077(3) 0.44650(10) 0.0669(5) Uani d D 1
N N1 0.45290(10) 0.8854(4) 0.37840(10) 0.0486(5) Uani d . 1
C C1 0.3198(2) 0.6571(4) 0.4094(2) 0.0489(6) Uani d . 1
C C2 0.2192(2) 0.6069(5) 0.4088(2) 0.0563(6) Uani d . 1
C C3 0.1441(2) 0.7597(4) 0.3714(2) 0.0567(7) Uani d . 1
C C4 0.1691(2) 0.9617(5) 0.3337(2) 0.0566(6) Uani d . 1
C C5 0.2693(2) 1.0125(4) 0.3336(2) 0.0494(6) Uani d . 1
C C6 0.3470(2) 0.8611(4) 0.3725(2) 0.0456(5) Uani d . 1
C C7 0.4899(2) 1.0675(4) 0.3536(2) 0.0511(6) Uani d . 1
C C8 0.5995(2) 1.1039(4) 0.3611(2) 0.0469(6) Uani d . 1
C C9 0.6326(2) 1.3041(5) 0.3283(2) 0.0572(7) Uani d . 1
C C10 0.7347(2) 1.3504(5) 0.3355(2) 0.0592(7) Uani d . 1
C C11 0.8047(2) 1.1925(5) 0.3766(2) 0.0519(6) Uani d . 1
C C12 0.7749(2) 0.9902(5) 0.4102(2) 0.0565(6) Uani d . 1
C C13 0.6724(2) 0.9475(4) 0.4025(2) 0.0527(6) Uani d . 1
H H1 0.4510(10) 0.568(5) 0.440(2) 0.090(10) Uiso d D 1
H H2 0.2022 0.4706 0.4335 0.068 Uiso calc R 1
H H3 0.0761 0.7273 0.3713 0.068 Uiso calc R 1
H H4 0.1177 1.0639 0.3083 0.068 Uiso calc R 1
H H5 0.2853 1.1479 0.3076 0.059 Uiso calc R 1
H H7 0.4451 1.1839 0.3295 0.061 Uiso calc R 1
H H9 0.5843 1.4108 0.3007 0.069 Uiso calc R 1
H H10 0.7556 1.4857 0.3128 0.071 Uiso calc R 1
H H12 0.8236 0.8841 0.4376 0.068 Uiso calc R 1
H H13 0.6518 0.8122 0.4254 0.063 Uiso calc R 1

loop_
_atom_site_aniso_label
_atom_site_aniso_U_11
_atom_site_aniso_U_22
_atom_site_aniso_U_33
_atom_site_aniso_U_12
_atom_site_aniso_U_13
_atom_site_aniso_U_23
Br1 0.0511(2) 0.1027(3) 0.1085(3) -0.0145(2) 0.0248(2) 0.0003(2)
O1 0.0590(10) 0.0550(10) 0.0850(10) 0.0070(10) 0.0120(10) 0.0160(10)
N1 0.0440(10) 0.0500(10) 0.0520(10) 0.0000(10) 0.0100(10) 0.0030(10)
C1 0.054(2) 0.0450(10) 0.0460(10) 0.0010(10) 0.0090(10) -0.0030(10)
C2 0.061(2) 0.052(2) 0.058(2) -0.0080(10) 0.0180(10) -0.0010(10)
C3 0.0450(10) 0.068(2) 0.059(2) -0.0050(10) 0.0150(10) -0.0060(10)
C4 0.0470(10) 0.063(2) 0.059(2) 0.0070(10) 0.0100(10) 0.0000(10)
C5 0.0480(10) 0.048(2) 0.0520(10) -0.0010(10) 0.0110(10) 0.0040(10)
C6 0.0450(10) 0.0480(10) 0.0430(10) -0.0020(10) 0.0070(10) -0.0020(10)
C7 0.0480(10) 0.048(2) 0.055(2) 0.0050(10) 0.0080(10) 0.0020(10)
C8 0.0460(10) 0.0460(10) 0.0460(10) -0.0020(10) 0.0060(10) -0.0020(10)
C9 0.0500(10) 0.054(2) 0.065(2) 0.0010(10) 0.0070(10) 0.0100(10)
C10 0.068(2) 0.051(2) 0.060(2) -0.0080(10) 0.0170(10) 0.0030(10)
C11 0.0430(10) 0.062(2) 0.0520(10) -0.0080(10) 0.0130(10) -0.0070(10)
C12 0.0500(10) 0.055(2) 0.064(2) 0.0040(10) 0.0100(10) 0.0010(10)
C13 0.0520(10) 0.0470(10) 0.059(2) -0.0020(10) 0.0110(10) 0.0030(10)

loop_
_atom_type_symbol
_atom_type_description
_atom_type_scat_dispersion_real
_atom_type_scat_dispersion_imag
_atom_type_scat_source
C C 0.0033 0.0016 'International Tables Vol C Tables 4.2.6.8 and 6.1.1.4'
H H 0.0000 0.0000 'International Tables Vol C Tables 4.2.6.8 and 6.1.1.4'
N N 0.0061 0.0033 'International Tables Vol C Tables 4.2.6.8 and 6.1.1.4'
O O 0.0106 0.0060 'International Tables Vol C Tables 4.2.6.8 and 6.1.1.4'
Br Br -0.2901 2.4595 'International Tables Vol C Tables 4.2.6.8 and 6.1.1.4'

loop_
_geom_angle_atom_site_label_1
_geom_angle_atom_site_label_2
_geom_angle_atom_site_label_3
_geom_angle
_geom_angle_publ_flag
C7 N1 C6 121.2(2) no
O1 C1 C2 120.3(2) no
O1 C1 C6 118.5(2) no
C2 C1 C6 121.2(2) no
C1 C2 C3 119.5(2) no
C2 C3 C4 120.3(2) no
C5 C4 C3 120.5(2) no
C4 C5 C6 120.1(2) no
C5 C6 C1 118.4(2) no
C5 C6 N1 127.7(2) no
C1 C6 N1 114.0(2) no
N1 C7 C8 123.4(2) no
C9 C8 C13 118.2(2) no
C9 C8 C7 119.4(2) no
C13 C8 C7 122.4(2) no
C10 C9 C8 122.0(3) no
C11 C10 C9 118.4(3) no
C10 C11 C12 121.5(2) no
C10 C11 Br1 119.1(2) no
C12 C11 Br1 119.4(2) no
C13 C12 C11 119.2(2) no
C12 C13 C8 120.7(2) no
C1 O1 H1 106(2) no
C1 C2 H2 120.3 no
C3 C2 H2 120.3 no
C2 C3 H3 119.8 no
C4 C3 H3 119.8 no
C5 C4 H4 119.7 no
C3 C4 H4 119.7 no
C4 C5 H5 120.0 no
C6 C5 H5 120.0 no
N1 C7 H7 118.3 no
C8 C7 H7 118.3 no
C10 C9 H9 119.0 no
C8 C9 H9 119.0 no
C11 C10 H10 120.8 no
C9 C10 H10 120.8 no
C13 C12 H12 120.4 no
C11 C12 H12 120.4 no
C12 C13 H13 119.6 no
C8 C13 H13 119.6 no

loop_
_geom_bond_atom_site_label_1
_geom_bond_atom_site_label_2
_geom_bond_distance
_geom_bond_publ_flag
Br1 C11 1.892(2) no
O1 C1 1.362(3) no
N1 C7 1.267(3) no
N1 C6 1.410(3) no
C1 C2 1.376(3) no
C1 C6 1.399(4) no
C2 C3 1.374(4) no
C3 C4 1.384(4) no
C4 C5 1.375(3) no
C5 C6 1.396(3) no
C7 C8 1.464(3) no
C8 C9 1.382(4) no
C8 C13 1.385(3) no
C9 C10 1.375(4) no
C10 C11 1.366(4) no
C11 C12 1.382(4) no
C12 C13 1.376(3) no
O1 H1 0.850(10) no
C2 H2 0.93 no
C3 H3 0.93 no
C4 H4 0.93 no
C5 H5 0.93 no
C7 H7 0.93 no
C9 H9 0.93 no
C10 H10 0.93 no
C12 H12 0.93 no
C13 H13 0.93 no

loop_
_geom_hbond_atom_site_label_D
_geom_hbond_atom_site_label_H
_geom_hbond_atom_site_label_A
_geom_hbond_site_symmetry_A
_geom_hbond_distance_DH
_geom_hbond_distance_HA
_geom_hbond_distance_DA
_geom_hbond_angle_DHA
_geom_hbond_publ_flag
O1 H1 N1 . 0.850(10) 2.08(3) 2.624(3) 122(3) y
O1 H1 O1 3_666 0.850(10) 2.41(3) 2.913(4) 119(3) y

loop_
_geom_torsion_atom_site_label_1
_geom_torsion_atom_site_label_2
_geom_torsion_atom_site_label_3
_geom_torsion_atom_site_label_4
_geom_torsion
_geom_torsion_publ_flag
O1 C1 C2 C3 179.8(2) no
C6 C1 C2 C3 -0.1(4) no
C1 C2 C3 C4 0.6(4) no
C2 C3 C4 C5 -0.2(4) no
C3 C4 C5 C6 -0.7(4) no
C4 C5 C6 C1 1.2(3) no
C4 C5 C6 N1 -180.0(2) no
O1 C1 C6 C5 179.3(2) no
C2 C1 C6 C5 -0.8(4) no
O1 C1 C6 N1 0.3(3) no
C2 C1 C6 N1 -179.8(2) no
C7 N1 C6 C5 5.9(4) no
C7 N1 C6 C1 -175.2(2) no
C6 N1 C7 C8 178.0(2) no
N1 C7 C8 C9 177.0(2) no
N1 C7 C8 C13 -5.0(4) no
C13 C8 C9 C10 0.4(4) no
C7 C8 C9 C10 178.4(2) no
C8 C9 C10 C11 -0.3(4) no
C9 C10 C11 C12 0.3(4) no
C9 C10 C11 Br1 -178.8(2) no
C10 C11 C12 C13 -0.5(4) no
Br1 C11 C12 C13 178.7(2) no
C11 C12 C13 C8 0.6(4) no
C9 C8 C13 C12 -0.5(4) no
C7 C8 C13 C12 -178.4(2) no

loop_
_cod_related_entry_id
_cod_related_entry_database
_cod_related_entry_code
1 ChemSpider 22851695
